data_7003732
loop_
_publ_author_name
'Niu, Hao-Tao'
'Yin, Zhenming'
'Su, Dongdong'
'Niu, Dong'
'He, Jiaqi'
'Cheng, Jin-Pei'

_publ_section_title
;
 Imidazolium-based macrocycles as multisignaling chemosensors for
 anions
;
_journal_issue 28
_journal_name_full 'Dalton Transactions'
_journal_page_first 3694
_journal_page_last 3700
_journal_paper_doi 10.1039/b719115d
_journal_year 2008
_chemical_formula_sum 'C30 H28 F12 Fe N4 P2'
_chemical_formula_weight 790.35
_chemical_name_systematic
;
?
;
_space_group_IT_number 15
_symmetry_cell_setting monoclinic
_symmetry_space_group_name_Hall '-C 2yc'
_symmetry_space_group_name_H-M 'C 1 2/c 1'
_atom_sites_solution_hydrogens geom
_atom_sites_solution_primary direct
_atom_sites_solution_secondary difmap
_audit_creation_method SHELXL-97
_cell_angle_alpha 90.00
_cell_angle_beta 110.504(3)
_cell_angle_gamma 90.00
_cell_formula_units_Z 8
_cell_length_a 20.062(3)
_cell_length_b 16.475(3)
_cell_length_c 19.940(3)
_cell_measurement_reflns_used 1798
_cell_measurement_temperature 294(2)
_cell_measurement_theta_max 19.35
_cell_measurement_theta_min 2.41
_cell_volume 6173.1(17)
_computing_cell_refinement 'Bruker SMART'
_computing_data_collection 'Bruker SMART'
_computing_data_reduction 'Bruker SAINT'
_computing_molecular_graphics 'Bruker SHELXTL'
_computing_publication_material 'Bruker SHELXTL'
_computing_structure_refinement 'SHELXL-97 (Sheldrick, 1997)'
_computing_structure_solution 'SHELXS-97 (Sheldrick, 1990)'
_diffrn_ambient_temperature 294(2)
_diffrn_measured_fraction_theta_full 0.999
_diffrn_measured_fraction_theta_max 0.999
_diffrn_measurement_device_type 'CCD area detector'
_diffrn_measurement_method 'phi and omega scans'
_diffrn_radiation_monochromator graphite
_diffrn_radiation_source 'fine-focus sealed tube'
_diffrn_radiation_type MoK\a
_diffrn_radiation_wavelength 0.71073
_diffrn_reflns_av_R_equivalents 0.0960
_diffrn_reflns_av_sigmaI/netI 0.1185
_diffrn_reflns_limit_h_max 23
_diffrn_reflns_limit_h_min -19
_diffrn_reflns_limit_k_max 19
_diffrn_reflns_limit_k_min -17
_diffrn_reflns_limit_l_max 23
_diffrn_reflns_limit_l_min -22
_diffrn_reflns_number 15905
_diffrn_reflns_theta_full 25.02
_diffrn_reflns_theta_max 25.02
_diffrn_reflns_theta_min 1.64
_exptl_absorpt_coefficient_mu 0.696
_exptl_absorpt_correction_T_max 0.920
_exptl_absorpt_correction_T_min 0.879
_exptl_absorpt_correction_type multi-scan
_exptl_absorpt_process_details SADABS
_exptl_crystal_density_diffrn 1.701
_exptl_crystal_density_meas ?
_exptl_crystal_density_method 'not measured'
_exptl_crystal_F_000 3200
_exptl_crystal_size_max 0.18
_exptl_crystal_size_mid 0.16
_exptl_crystal_size_min 0.12
_refine_diff_density_max 0.493
_refine_diff_density_min -0.346
_refine_diff_density_rms 0.076
_refine_ls_extinction_method none
_refine_ls_goodness_of_fit_ref 0.996
_refine_ls_hydrogen_treatment constr
_refine_ls_matrix_type full
_refine_ls_number_parameters 530
_refine_ls_number_reflns 5459
_refine_ls_number_restraints 250
_refine_ls_restrained_S_all 1.053
_refine_ls_R_factor_all 0.1389
_refine_ls_R_factor_gt 0.0585
_refine_ls_shift/su_max 0.001
_refine_ls_shift/su_mean 0.000
_refine_ls_structure_factor_coef Fsqd
_refine_ls_weighting_details 'calc w=1/[\s^2^(Fo^2^)+(0.0613P)^2^+0.0000P] where P=(Fo^2^+2Fc^2^)/3'
_refine_ls_weighting_scheme calc
_refine_ls_wR_factor_gt 0.1168
_refine_ls_wR_factor_ref 0.1491
_reflns_number_gt 2808
_reflns_number_total 5459
_reflns_threshold_expression >2sigma(I)
_cod_data_source_file b719115d.txt
_cod_data_source_block 070309c
_cod_depositor_comments
;
The following automatic conversions were performed:
'_symmetry_cell_setting' value 'Monoclinic' changed to 'monoclinic'
according to '/home/saulius/struct/CIF-dictionaries/cif_core.dic'
dictionary named 'cif_core.dic' version 2.4.1 from
2010-06-29.

'_exptl_absorpt_correction_type' value 'MULTI-SCAN' changed
to 'multi-scan' according to
'/home/saulius/struct/CIF-dictionaries/cif_core.dic' dictionary named
'cif_core.dic' version 2.4.1 from
2010-06-29.

'_refine_ls_hydrogen_treatment' value 'CONSTR' changed to
'constr' according to '/home/saulius/struct/CIF-dictionaries/cif_core.dic'
dictionary named 'cif_core.dic' version 2.4.1 from 2010-06-29.

Automatic conversion script
Id: cif_fix_enum 1527 2010-12-29 10:47:43Z saulius 

The following automatic conversions were performed:

'_exptl_crystal_density_meas' value 'NONE' was changed to '?' - the
value is perceived as not measured.

Automatic conversion script
Id: cif_fix_values 3008 2015-01-20 13:52:24Z robertas 
;
_cod_original_cell_volume 6173.0(18)
_cod_original_sg_symbol_H-M C2/c
_cod_database_code 7003732

loop_
_symmetry_equiv_pos_as_xyz
'x, y, z'
'-x, y, -z+1/2'
'x+1/2, y+1/2, z'
'-x+1/2, y+1/2, -z+1/2'
'-x, -y, -z'
'x, -y, z-1/2'
'-x+1/2, -y+1/2, -z'
'x+1/2, -y+1/2, z-1/2'

loop_
_atom_site_label
_atom_site_type_symbol
_atom_site_fract_x
_atom_site_fract_y
_atom_site_fract_z
_atom_site_U_iso_or_equiv
_atom_site_adp_type
_atom_site_occupancy
_atom_site_symmetry_multiplicity
_atom_site_calc_flag
_atom_site_refinement_flags
_atom_site_disorder_assembly
_atom_site_disorder_group
Fe1 Fe 0.13058(4) 0.41026(4) 0.55799(4) 0.0338(3) Uani 1 1 d . . .
N1 N 0.3192(2) 0.4015(3) 0.6421(3) 0.0454(12) Uani 1 1 d . . .
N2 N 0.3562(2) 0.3043(3) 0.7173(2) 0.0439(12) Uani 1 1 d . . .
N3 N 0.1335(2) 0.2960(3) 0.7285(2) 0.0379(11) Uani 1 1 d . . .
N4 N 0.2243(2) 0.2520(3) 0.8154(2) 0.0393(12) Uani 1 1 d . . .
C1 C 0.2127(3) 0.4916(3) 0.5876(3) 0.0366(14) Uani 1 1 d . . .
C2 C 0.1702(4) 0.5007(3) 0.6309(3) 0.0497(17) Uani 1 1 d . . .
H2 H 0.1860 0.4951 0.6804 0.060 Uiso 1 1 calc R . .
C3 C 0.1002(3) 0.5195(3) 0.5865(4) 0.0544(17) Uani 1 1 d . . .
H3 H 0.0618 0.5285 0.6013 0.065 Uiso 1 1 calc R . .
C4 C 0.0990(3) 0.5223(3) 0.5157(3) 0.0513(16) Uani 1 1 d . . .
H4 H 0.0594 0.5335 0.4753 0.062 Uiso 1 1 calc R . .
C5 C 0.1672(3) 0.5054(3) 0.5160(3) 0.0410(15) Uani 1 1 d . . .
H5 H 0.1807 0.5036 0.4759 0.049 Uiso 1 1 calc R . .
C6 C 0.0948(3) 0.3099(3) 0.5965(3) 0.0344(13) Uani 1 1 d . . .
C7 C 0.1607(3) 0.2941(3) 0.5890(3) 0.0392(14) Uani 1 1 d . . .
H7 H 0.2021 0.2785 0.6256 0.047 Uiso 1 1 calc R . .
C8 C 0.1536(3) 0.3058(3) 0.5169(3) 0.0447(15) Uani 1 1 d . . .
H8 H 0.1895 0.2998 0.4979 0.054 Uiso 1 1 calc R . .
C9 C 0.0835(4) 0.3280(3) 0.4790(3) 0.0511(17) Uani 1 1 d . . .
H9 H 0.0642 0.3389 0.4302 0.061 Uiso 1 1 calc R . .
C10 C 0.0468(3) 0.3310(3) 0.5279(3) 0.0425(15) Uani 1 1 d U . .
H10 H -0.0008 0.3446 0.5169 0.051 Uiso 1 1 calc R . .
C11 C 0.2917(3) 0.4811(4) 0.6105(4) 0.0630(19) Uani 1 1 d . . .
H11A H 0.3057 0.4897 0.5692 0.076 Uiso 1 1 calc R . .
H11B H 0.3143 0.5230 0.6452 0.076 Uiso 1 1 calc R . .
C12 C 0.3310(3) 0.3788(4) 0.7087(3) 0.0464(15) Uani 1 1 d . . .
H12 H 0.3228 0.4103 0.7438 0.056 Uiso 1 1 calc R . .
C13 C 0.3598(3) 0.2779(4) 0.6539(3) 0.0462(16) Uani 1 1 d . . .
H13 H 0.3750 0.2270 0.6450 0.055 Uiso 1 1 calc R . .
C14 C 0.3372(3) 0.3393(4) 0.6066(3) 0.0514(16) Uani 1 1 d . . .
H14 H 0.3345 0.3392 0.5591 0.062 Uiso 1 1 calc R . .
C15 C 0.3718(4) 0.2525(4) 0.7808(3) 0.0594(18) Uani 1 1 d . . .
H15A H 0.4036 0.2091 0.7783 0.071 Uiso 1 1 calc R . .
H15B H 0.3280 0.2279 0.7812 0.071 Uiso 1 1 calc R . .
C16 C 0.4063(3) 0.3005(4) 0.8506(3) 0.0488(16) Uani 1 1 d . . .
C17 C 0.4590(4) 0.3527(4) 0.8514(3) 0.0629(19) Uani 1 1 d . . .
H17 H 0.4689 0.3598 0.8096 0.076 Uiso 1 1 calc R . .
C18 C 0.4985(4) 0.3957(4) 0.9116(4) 0.071(2) Uani 1 1 d . . .
H18 H 0.5337 0.4313 0.9097 0.085 Uiso 1 1 calc R . .
C19 C 0.4858(4) 0.3859(4) 0.9733(4) 0.066(2) Uani 1 1 d . . .
H19 H 0.5122 0.4148 1.0140 0.080 Uiso 1 1 calc R . .
C20 C 0.4320(3) 0.3312(4) 0.9761(3) 0.0499(17) Uani 1 1 d . . .
C21 C 0.4233(4) 0.3198(5) 1.0421(3) 0.069(2) Uani 1 1 d . . .
H21 H 0.4514 0.3491 1.0818 0.082 Uiso 1 1 calc R . .
C22 C 0.3752(4) 0.2676(5) 1.0490(4) 0.074(2) Uani 1 1 d . . .
H22 H 0.3715 0.2587 1.0936 0.089 Uiso 1 1 calc R . .
C23 C 0.3304(4) 0.2263(4) 0.9886(3) 0.0618(19) Uani 1 1 d . . .
H23 H 0.2965 0.1909 0.9939 0.074 Uiso 1 1 calc R . .
C24 C 0.3347(3) 0.2364(4) 0.9218(3) 0.0470(16) Uani 1 1 d . . .
C25 C 0.3898(3) 0.2876(3) 0.9138(3) 0.0421(15) Uani 1 1 d . . .
C26 C 0.2760(3) 0.1935(3) 0.8631(3) 0.0526(17) Uani 1 1 d . . .
H26A H 0.2967 0.1611 0.8349 0.063 Uiso 1 1 calc R . .
H26B H 0.2510 0.1572 0.8846 0.063 Uiso 1 1 calc R . .
C27 C 0.1726(3) 0.2312(3) 0.7548(3) 0.0406(14) Uani 1 1 d . . .
H27 H 0.1653 0.1797 0.7345 0.049 Uiso 1 1 calc R . .
C28 C 0.1605(3) 0.3600(3) 0.7731(3) 0.0434(15) Uani 1 1 d . . .
H28 H 0.1431 0.4129 0.7670 0.052 Uiso 1 1 calc R . .
C29 C 0.2166(3) 0.3324(3) 0.8275(3) 0.0470(16) Uani 1 1 d . . .
H29 H 0.2451 0.3626 0.8664 0.056 Uiso 1 1 calc R . .
C30 C 0.0728(3) 0.2973(4) 0.6600(3) 0.0473(16) Uani 1 1 d . . .
H30A H 0.0405 0.3405 0.6615 0.057 Uiso 1 1 calc R . .
H30B H 0.0472 0.2464 0.6544 0.057 Uiso 1 1 calc R . .
P1 P 1.0000 0.45355(15) 0.2500 0.0492(6) Uani 1 2 d SD . .
P2 P 0.5000 0.42116(16) 0.2500 0.0542(7) Uani 1 2 d SDU . .
P3 P 0.71383(9) 0.44043(9) 0.12600(8) 0.0444(4) Uani 1 1 d D . .
F1 F 1.0733(2) 0.4546(3) 0.2386(3) 0.1181(16) Uani 1 1 d DU A .
F2 F 0.9751(4) 0.3838(5) 0.1933(4) 0.085(2) Uani 0.60 1 d PDU A 1
F3 F 0.9730(5) 0.5199(5) 0.1899(4) 0.108(3) Uani 0.60 1 d PDU A 1
F2' F 0.9573(8) 0.4501(14) 0.1697(5) 0.145(6) Uani 0.40 1 d PDU A 2
F3A F 1.0000 0.5471(6) 0.2500 0.152(9) Uani 0.40 2 d SPDU A 2
F3B F 1.0000 0.3594(6) 0.2500 0.181(11) Uani 0.40 2 d SPDU A 2
F4 F 0.4461(7) 0.3527(7) 0.2076(5) 0.112(4) Uani 0.50 1 d PDU B 1
F5 F 0.4465(5) 0.4859(7) 0.2035(6) 0.107(4) Uani 0.50 1 d PDU B 1
F6 F 0.5303(8) 0.4102(10) 0.1882(7) 0.069(4) Uani 0.50 1 d PDU B 1
F4A F 0.5000 0.3262(6) 0.2500 0.109(5) Uani 0.50 2 d SPDU B 2
F4B F 0.4717(8) 0.5117(6) 0.2357(9) 0.056(5) Uani 0.25 1 d PDU . 2
F5' F 0.4272(5) 0.4139(11) 0.1883(6) 0.146(5) Uani 0.50 1 d PDU B 2
F6' F 0.5484(10) 0.4292(12) 0.2028(9) 0.114(7) Uani 0.50 1 d PU B 2
F7 F 0.64341(18) 0.3921(2) 0.11787(19) 0.0734(11) Uani 1 1 d DU C .
F8 F 0.78526(19) 0.4875(2) 0.1359(2) 0.0803(12) Uani 1 1 d DU C .
F9 F 0.6916(7) 0.5050(7) 0.1724(7) 0.092(4) Uani 0.50 1 d PDU C 1
F10 F 0.6780(10) 0.4931(10) 0.0573(6) 0.118(6) Uani 0.50 1 d PDU C 1
F11 F 0.7380(7) 0.3781(8) 0.0785(6) 0.073(4) Uani 0.50 1 d PDU C 1
F12 F 0.7544(11) 0.3873(10) 0.1935(7) 0.096(6) Uani 0.50 1 d PDU C 1
F9' F 0.7164(7) 0.4780(8) 0.2002(5) 0.091(4) Uani 0.50 1 d PDU C 2
F10' F 0.6685(8) 0.5118(8) 0.0837(8) 0.104(5) Uani 0.50 1 d PDU C 2
F11' F 0.7146(8) 0.3962(9) 0.0570(5) 0.084(5) Uani 0.50 1 d PDU C 2
F12' F 0.7576(9) 0.3671(8) 0.1736(7) 0.071(4) Uani 0.50 1 d PDU C 2

loop_
_atom_site_aniso_label
_atom_site_aniso_U_11
_atom_site_aniso_U_22
_atom_site_aniso_U_33
_atom_site_aniso_U_23
_atom_site_aniso_U_13
_atom_site_aniso_U_12
Fe1 0.0375(5) 0.0259(5) 0.0361(5) -0.0018(4) 0.0105(4) 0.0007(4)
N1 0.034(3) 0.042(3) 0.052(3) 0.000(3) 0.005(2) 0.002(2)
N2 0.050(3) 0.047(3) 0.036(3) -0.001(2) 0.016(2) 0.012(3)
N3 0.038(3) 0.037(3) 0.039(3) 0.006(2) 0.014(2) 0.000(2)
N4 0.043(3) 0.027(3) 0.040(3) 0.001(2) 0.005(3) 0.004(2)
C1 0.032(4) 0.022(3) 0.051(4) -0.003(3) 0.009(3) -0.003(2)
C2 0.071(5) 0.037(4) 0.045(4) -0.010(3) 0.025(4) -0.017(3)
C3 0.053(5) 0.032(4) 0.091(5) -0.011(3) 0.042(4) 0.002(3)
C4 0.044(4) 0.035(4) 0.067(5) 0.008(3) 0.010(4) 0.008(3)
C5 0.050(4) 0.030(3) 0.043(4) 0.006(3) 0.016(3) -0.001(3)
C6 0.035(3) 0.025(3) 0.036(3) -0.003(2) 0.002(3) -0.007(2)
C7 0.033(4) 0.029(3) 0.049(4) -0.004(3) 0.004(3) 0.003(3)
C8 0.053(4) 0.039(4) 0.047(4) -0.005(3) 0.024(3) 0.000(3)
C9 0.072(5) 0.040(4) 0.032(3) -0.002(3) 0.006(4) 0.000(3)
C10 0.039(3) 0.034(3) 0.044(3) -0.004(3) 0.003(3) -0.005(3)
C11 0.042(4) 0.043(4) 0.090(5) 0.010(4) 0.006(4) -0.008(3)
C12 0.044(4) 0.047(4) 0.050(4) -0.003(3) 0.018(3) 0.009(3)
C13 0.053(4) 0.046(4) 0.040(4) -0.010(3) 0.017(3) 0.010(3)
C14 0.058(4) 0.051(4) 0.040(4) -0.003(3) 0.010(3) 0.009(3)
C15 0.093(5) 0.049(4) 0.044(4) 0.000(3) 0.033(4) 0.006(4)
C16 0.058(4) 0.050(4) 0.038(4) -0.001(3) 0.015(3) 0.011(3)
C17 0.058(5) 0.084(6) 0.047(4) 0.004(4) 0.018(4) 0.003(4)
C18 0.048(5) 0.074(6) 0.073(5) 0.010(4) 0.001(4) -0.008(4)
C19 0.053(5) 0.058(5) 0.060(5) -0.006(4) -0.015(4) 0.011(4)
C20 0.051(4) 0.048(4) 0.037(4) -0.008(3) -0.002(3) 0.013(3)
C21 0.068(5) 0.086(6) 0.037(4) -0.008(4) -0.001(4) 0.019(4)
C22 0.081(6) 0.101(7) 0.037(4) 0.013(4) 0.016(4) 0.026(5)
C23 0.066(5) 0.063(5) 0.056(4) 0.021(4) 0.021(4) 0.016(4)
C24 0.059(4) 0.038(4) 0.036(4) 0.008(3) 0.007(3) 0.011(3)
C25 0.044(4) 0.035(4) 0.043(4) 0.002(3) 0.009(3) 0.013(3)
C26 0.067(4) 0.026(4) 0.063(4) 0.010(3) 0.021(4) 0.009(3)
C27 0.046(4) 0.033(4) 0.042(4) -0.005(3) 0.015(3) -0.010(3)
C28 0.059(4) 0.028(4) 0.046(4) 0.002(3) 0.022(3) 0.005(3)
C29 0.059(4) 0.031(4) 0.044(4) -0.005(3) 0.010(3) 0.004(3)
C30 0.032(3) 0.054(4) 0.046(4) 0.010(3) 0.002(3) -0.007(3)
P1 0.0515(16) 0.0464(16) 0.0537(16) 0.000 0.0236(13) 0.000
P2 0.0565(17) 0.0668(19) 0.0396(14) 0.000 0.0172(13) 0.000
P3 0.0535(11) 0.0354(9) 0.0443(10) -0.0054(8) 0.0171(9) -0.0021(8)
F1 0.076(3) 0.151(4) 0.149(4) -0.014(3) 0.067(3) -0.011(3)
F2 0.114(6) 0.076(5) 0.053(4) -0.038(4) 0.015(4) -0.021(4)
F3 0.142(6) 0.082(5) 0.102(6) 0.058(5) 0.047(5) 0.023(5)
F2' 0.149(9) 0.182(10) 0.078(7) -0.025(8) 0.007(7) -0.006(9)
F3A 0.156(12) 0.121(12) 0.171(12) 0.000 0.046(9) 0.000
F3B 0.175(14) 0.159(14) 0.206(14) 0.000 0.064(10) 0.000
F4 0.143(8) 0.106(7) 0.090(6) -0.031(6) 0.047(6) -0.076(6)
F5 0.069(7) 0.101(7) 0.119(8) 0.045(6) -0.007(6) 0.019(6)
F6 0.087(7) 0.085(7) 0.048(5) -0.020(5) 0.039(5) -0.019(6)
F4A 0.110(9) 0.084(8) 0.139(10) 0.000 0.050(8) 0.000
F4B 0.064(10) 0.039(8) 0.055(9) -0.004(6) 0.009(8) 0.009(6)
F5' 0.119(8) 0.174(9) 0.106(7) -0.006(8) -0.010(6) 0.059(8)
F6' 0.116(10) 0.136(11) 0.119(10) 0.018(7) 0.078(8) -0.011(7)
F7 0.052(2) 0.077(3) 0.089(3) -0.009(2) 0.021(2) -0.0131(19)
F8 0.077(3) 0.067(3) 0.106(3) -0.019(2) 0.042(2) -0.030(2)
F9 0.105(8) 0.077(7) 0.123(8) -0.046(6) 0.076(7) -0.004(5)
F10 0.145(11) 0.135(14) 0.091(9) 0.076(9) 0.060(8) 0.064(9)
F11 0.076(7) 0.058(6) 0.091(8) -0.029(6) 0.038(6) -0.004(5)
F12 0.102(8) 0.119(10) 0.061(7) 0.035(7) 0.021(6) -0.007(7)
F9' 0.100(8) 0.107(8) 0.061(6) -0.042(5) 0.023(5) 0.000(6)
F10' 0.089(7) 0.064(6) 0.132(9) 0.025(7) 0.005(7) 0.024(5)
F11' 0.111(9) 0.102(9) 0.041(5) -0.025(5) 0.029(6) -0.020(7)
F12' 0.064(6) 0.055(6) 0.081(8) 0.017(5) 0.010(6) 0.014(4)

loop_
_atom_type_symbol
_atom_type_description
_atom_type_scat_dispersion_real
_atom_type_scat_dispersion_imag
_atom_type_scat_source
C C 0.0033 0.0016 'International Tables Vol C Tables 4.2.6.8 and 6.1.1.4'
H H 0.0000 0.0000 'International Tables Vol C Tables 4.2.6.8 and 6.1.1.4'
N N 0.0061 0.0033 'International Tables Vol C Tables 4.2.6.8 and 6.1.1.4'
F F 0.0171 0.0103 'International Tables Vol C Tables 4.2.6.8 and 6.1.1.4'
P P 0.1023 0.0942 'International Tables Vol C Tables 4.2.6.8 and 6.1.1.4'
Fe Fe 0.3463 0.8444 'International Tables Vol C Tables 4.2.6.8 and 6.1.1.4'

loop_
_geom_angle_atom_site_label_1
_geom_angle_atom_site_label_2
_geom_angle_atom_site_label_3
_geom_angle
_geom_angle_site_symmetry_1
_geom_angle_site_symmetry_3
_geom_angle_publ_flag
C8 Fe1 C5 108.8(2) . . ?
C8 Fe1 C4 133.1(2) . . ?
C5 Fe1 C4 40.1(2) . . ?
C8 Fe1 C7 40.5(2) . . ?
C5 Fe1 C7 137.6(2) . . ?
C4 Fe1 C7 173.6(2) . . ?
C8 Fe1 C2 145.2(3) . . ?
C5 Fe1 C2 67.9(2) . . ?
C4 Fe1 C2 67.7(2) . . ?
C7 Fe1 C2 118.0(2) . . ?
C8 Fe1 C9 40.0(2) . . ?
C5 Fe1 C9 109.3(2) . . ?
C4 Fe1 C9 106.8(2) . . ?
C7 Fe1 C9 67.6(2) . . ?
C2 Fe1 C9 174.2(3) . . ?
C8 Fe1 C1 113.5(2) . . ?
C5 Fe1 C1 40.7(2) . . ?
C4 Fe1 C1 68.1(2) . . ?
C7 Fe1 C1 113.9(2) . . ?
C2 Fe1 C1 40.6(2) . . ?
C9 Fe1 C1 140.1(2) . . ?
C8 Fe1 C3 172.8(3) . . ?
C5 Fe1 C3 67.7(2) . . ?
C4 Fe1 C3 40.3(2) . . ?
C7 Fe1 C3 146.0(3) . . ?
C2 Fe1 C3 40.4(2) . . ?
C9 Fe1 C3 134.2(3) . . ?
C1 Fe1 C3 68.3(2) . . ?
C8 Fe1 C10 67.7(2) . . ?
C5 Fe1 C10 138.6(2) . . ?
C4 Fe1 C10 110.7(2) . . ?
C7 Fe1 C10 67.3(2) . . ?
C2 Fe1 C10 138.7(2) . . ?
C9 Fe1 C10 40.5(2) . . ?
C1 Fe1 C10 178.7(2) . . ?
C3 Fe1 C10 110.5(2) . . ?
C8 Fe1 C6 68.1(2) . . ?
C5 Fe1 C6 176.8(2) . . ?
C4 Fe1 C6 141.8(2) . . ?
C7 Fe1 C6 40.2(2) . . ?
C2 Fe1 C6 114.9(2) . . ?
C9 Fe1 C6 68.0(2) . . ?
C1 Fe1 C6 140.5(2) . . ?
C3 Fe1 C6 115.3(2) . . ?
C10 Fe1 C6 40.29(19) . . ?
C12 N1 C14 108.8(5) . . ?
C12 N1 C11 126.1(5) . . ?
C14 N1 C11 125.1(5) . . ?
C12 N2 C13 108.7(5) . . ?
C12 N2 C15 127.7(5) . . ?
C13 N2 C15 123.3(5) . . ?
C27 N3 C28 108.7(5) . . ?
C27 N3 C30 124.2(5) . . ?
C28 N3 C30 127.0(5) . . ?
C27 N4 C29 108.0(5) . . ?
C27 N4 C26 124.1(5) . . ?
C29 N4 C26 127.7(5) . . ?
C2 C1 C5 106.6(5) . . ?
C2 C1 C11 128.6(5) . . ?
C5 C1 C11 124.3(5) . . ?
C2 C1 Fe1 69.5(3) . . ?
C5 C1 Fe1 69.2(3) . . ?
C11 C1 Fe1 132.2(4) . . ?
C3 C2 C1 108.6(5) . . ?
C3 C2 Fe1 70.0(3) . . ?
C1 C2 Fe1 69.9(3) . . ?
C3 C2 H2 125.7 . . ?
C1 C2 H2 125.7 . . ?
Fe1 C2 H2 126.0 . . ?
C4 C3 C2 107.6(5) . . ?
C4 C3 Fe1 69.6(3) . . ?
C2 C3 Fe1 69.6(3) . . ?
C4 C3 H3 126.2 . . ?
C2 C3 H3 126.2 . . ?
Fe1 C3 H3 126.2 . . ?
C5 C4 C3 108.5(5) . . ?
C5 C4 Fe1 69.8(3) . . ?
C3 C4 Fe1 70.2(3) . . ?
C5 C4 H4 125.7 . . ?
C3 C4 H4 125.7 . . ?
Fe1 C4 H4 125.9 . . ?
C4 C5 C1 108.7(5) . . ?
C4 C5 Fe1 70.1(3) . . ?
C1 C5 Fe1 70.1(3) . . ?
C4 C5 H5 125.6 . . ?
C1 C5 H5 125.6 . . ?
Fe1 C5 H5 125.8 . . ?
C7 C6 C10 106.9(5) . . ?
C7 C6 C30 129.2(5) . . ?
C10 C6 C30 123.4(5) . . ?
C7 C6 Fe1 69.2(3) . . ?
C10 C6 Fe1 69.5(3) . . ?
C30 C6 Fe1 132.3(4) . . ?
C6 C7 C8 108.7(5) . . ?
C6 C7 Fe1 70.6(3) . . ?
C8 C7 Fe1 69.4(3) . . ?
C6 C7 H7 125.6 . . ?
C8 C7 H7 125.6 . . ?
Fe1 C7 H7 125.9 . . ?
C9 C8 C7 108.2(5) . . ?
C9 C8 Fe1 70.5(3) . . ?
C7 C8 Fe1 70.1(3) . . ?
C9 C8 H8 125.9 . . ?
C7 C8 H8 125.9 . . ?
Fe1 C8 H8 125.1 . . ?
C8 C9 C10 107.8(5) . . ?
C8 C9 Fe1 69.4(3) . . ?
C10 C9 Fe1 69.9(3) . . ?
C8 C9 H9 126.1 . . ?
C10 C9 H9 126.1 . . ?
Fe1 C9 H9 126.1 . . ?
C6 C10 C9 108.4(5) . . ?
C6 C10 Fe1 70.2(3) . . ?
C9 C10 Fe1 69.6(3) . . ?
C6 C10 H10 125.8 . . ?
C9 C10 H10 125.8 . . ?
Fe1 C10 H10 125.9 . . ?
N1 C11 C1 115.5(5) . . ?
N1 C11 H11A 108.4 . . ?
C1 C11 H11A 108.4 . . ?
N1 C11 H11B 108.4 . . ?
C1 C11 H11B 108.4 . . ?
H11A C11 H11B 107.5 . . ?
N2 C12 N1 108.7(5) . . ?
N2 C12 H12 125.6 . . ?
N1 C12 H12 125.6 . . ?
C14 C13 N2 107.1(5) . . ?
C14 C13 H13 126.4 . . ?
N2 C13 H13 126.4 . . ?
C13 C14 N1 106.7(5) . . ?
C13 C14 H14 126.7 . . ?
N1 C14 H14 126.7 . . ?
N2 C15 C16 111.9(5) . . ?
N2 C15 H15A 109.2 . . ?
C16 C15 H15A 109.2 . . ?
N2 C15 H15B 109.2 . . ?
C16 C15 H15B 109.2 . . ?
H15A C15 H15B 107.9 . . ?
C17 C16 C25 120.3(6) . . ?
C17 C16 C15 115.9(5) . . ?
C25 C16 C15 123.5(6) . . ?
C16 C17 C18 122.8(6) . . ?
C16 C17 H17 118.6 . . ?
C18 C17 H17 118.6 . . ?
C19 C18 C17 119.9(7) . . ?
C19 C18 H18 120.1 . . ?
C17 C18 H18 120.1 . . ?
C18 C19 C20 119.9(6) . . ?
C18 C19 H19 120.0 . . ?
C20 C19 H19 120.0 . . ?
C21 C20 C19 117.9(6) . . ?
C21 C20 C25 121.3(7) . . ?
C19 C20 C25 120.8(6) . . ?
C22 C21 C20 121.0(7) . . ?
C22 C21 H21 119.5 . . ?
C20 C21 H21 119.5 . . ?
C21 C22 C23 119.7(7) . . ?
C21 C22 H22 120.1 . . ?
C23 C22 H22 120.1 . . ?
C24 C23 C22 122.2(7) . . ?
C24 C23 H23 118.9 . . ?
C22 C23 H23 118.9 . . ?
C23 C24 C25 119.2(6) . . ?
C23 C24 C26 113.3(6) . . ?
C25 C24 C26 127.4(5) . . ?
C16 C25 C20 116.3(6) . . ?
C16 C25 C24 127.4(6) . . ?
C20 C25 C24 116.3(5) . . ?
N4 C26 C24 111.8(4) . . ?
N4 C26 H26A 109.2 . . ?
C24 C26 H26A 109.2 . . ?
N4 C26 H26B 109.2 . . ?
C24 C26 H26B 109.2 . . ?
H26A C26 H26B 107.9 . . ?
N3 C27 N4 108.6(5) . . ?
N3 C27 H27 125.7 . . ?
N4 C27 H27 125.7 . . ?
C29 C28 N3 107.1(5) . . ?
C29 C28 H28 126.4 . . ?
N3 C28 H28 126.4 . . ?
C28 C29 N4 107.6(5) . . ?
C28 C29 H29 126.2 . . ?
N4 C29 H29 126.2 . . ?
N3 C30 C6 113.1(4) . . ?
N3 C30 H30A 109.0 . . ?
C6 C30 H30A 109.0 . . ?
N3 C30 H30B 109.0 . . ?
C6 C30 H30B 109.0 . . ?
H30A C30 H30B 107.8 . . ?
F2' P1 F2' 175.8(17) 2_755 . ?
F2' P1 F3A 92.1(9) 2_755 . ?
F2' P1 F3A 92.1(9) . . ?
F2' P1 F3B 87.9(9) 2_755 . ?
F2' P1 F3B 87.9(9) . . ?
F3A P1 F3B 180.000(3) . . ?
F2' P1 F1 93.4(7) 2_755 2_755 ?
F2' P1 F1 86.6(7) . 2_755 ?
F3A P1 F1 89.4(2) . 2_755 ?
F3B P1 F1 90.6(2) . 2_755 ?
F2' P1 F1 86.6(7) 2_755 . ?
F2' P1 F1 93.4(7) . . ?
F3A P1 F1 89.4(2) . . ?
F3B P1 F1 90.6(2) . . ?
F1 P1 F1 178.7(4) 2_755 . ?
F2' P1 F2 130.4(11) 2_755 . ?
F2' P1 F2 45.4(7) . . ?
F3A P1 F2 137.2(3) . . ?
F3B P1 F2 42.8(3) . . ?
F1 P1 F2 92.0(4) 2_755 . ?
F1 P1 F2 88.9(3) . . ?
F2' P1 F2 45.4(7) 2_755 2_755 ?
F2' P1 F2 130.4(11) . 2_755 ?
F3A P1 F2 137.2(3) . 2_755 ?
F3B P1 F2 42.8(3) . 2_755 ?
F1 P1 F2 88.9(3) 2_755 2_755 ?
F1 P1 F2 92.0(4) . 2_755 ?
F2 P1 F2 85.6(6) . 2_755 ?
F2' P1 F3 46.4(7) 2_755 2_755 ?
F2' P1 F3 137.8(11) . 2_755 ?
F3A P1 F3 46.0(4) . 2_755 ?
F3B P1 F3 134.0(4) . 2_755 ?
F1 P1 F3 88.4(4) 2_755 2_755 ?
F1 P1 F3 90.7(4) . 2_755 ?
F2 P1 F3 176.8(6) . 2_755 ?
F2 P1 F3 91.2(4) 2_755 2_755 ?
F2' P1 F3 137.8(11) 2_755 . ?
F2' P1 F3 46.4(7) . . ?
F3A P1 F3 46.0(4) . . ?
F3B P1 F3 134.0(4) . . ?
F1 P1 F3 90.7(4) 2_755 . ?
F1 P1 F3 88.4(4) . . ?
F2 P1 F3 91.2(4) . . ?
F2 P1 F3 176.8(6) 2_755 . ?
F3 P1 F3 91.9(8) 2_755 . ?
F5' P2 F5' 171.2(13) . 2_655 ?
F5' P2 F6 95.6(8) . 2_655 ?
F5' P2 F6 83.3(8) 2_655 2_655 ?
F5' P2 F6 83.3(8) . . ?
F5' P2 F6 95.6(8) 2_655 . ?
F6 P2 F6 166.7(12) 2_655 . ?
F5' P2 F4A 85.6(7) . . ?
F5' P2 F4A 85.6(7) 2_655 . ?
F6 P2 F4A 83.4(6) 2_655 . ?
F6 P2 F4A 83.4(6) . . ?
F5' P2 F5 47.3(6) . . ?
F5' P2 F5 141.5(10) 2_655 . ?
F6 P2 F5 99.8(7) 2_655 . ?
F6 P2 F5 89.3(8) . . ?
F4A P2 F5 132.9(5) . . ?
F5' P2 F5 141.5(10) . 2_655 ?
F5' P2 F5 47.3(6) 2_655 2_655 ?
F6 P2 F5 89.3(8) 2_655 2_655 ?
F6 P2 F5 99.8(7) . 2_655 ?
F4A P2 F5 132.9(5) . 2_655 ?
F5 P2 F5 94.2(10) . 2_655 ?
F5' P2 F6' 97.9(9) . . ?
F5' P2 F6' 82.8(9) 2_655 . ?
F6 P2 F6' 166.1(12) 2_655 . ?
F6 P2 F6' 17.9(10) . . ?
F4A P2 F6' 94.8(7) . . ?
F5 P2 F6' 91.6(9) . . ?
F5 P2 F6' 81.9(8) 2_655 . ?
F5' P2 F6' 82.8(9) . 2_655 ?
F5' P2 F6' 97.9(9) 2_655 2_655 ?
F6 P2 F6' 17.9(10) 2_655 2_655 ?
F6 P2 F6' 166.1(12) . 2_655 ?
F4A P2 F6' 94.8(7) . 2_655 ?
F5 P2 F6' 81.9(8) . 2_655 ?
F5 P2 F6' 91.6(9) 2_655 2_655 ?
F6' P2 F6' 170.4(15) . 2_655 ?
F5' P2 F4 41.0(6) . . ?
F5' P2 F4 130.2(11) 2_655 . ?
F6 P2 F4 87.5(7) 2_655 . ?
F6 P2 F4 83.0(7) . . ?
F4A P2 F4 44.6(6) . . ?
F5 P2 F4 88.3(6) . . ?
F5 P2 F4 176.2(7) 2_655 . ?
F6' P2 F4 100.9(7) . . ?
F6' P2 F4 86.0(9) 2_655 . ?
F5' P2 F4 130.2(11) . 2_655 ?
F5' P2 F4 41.0(6) 2_655 2_655 ?
F6 P2 F4 83.0(7) 2_655 2_655 ?
F6 P2 F4 87.5(7) . 2_655 ?
F4A P2 F4 44.6(6) . 2_655 ?
F5 P2 F4 176.2(7) . 2_655 ?
F5 P2 F4 88.3(6) 2_655 2_655 ?
F6' P2 F4 86.0(9) . 2_655 ?
F6' P2 F4 100.9(7) 2_655 2_655 ?
F4 P2 F4 89.3(11) . 2_655 ?
F5' P2 F4B 113.2(9) . 2_655 ?
F5' P2 F4B 75.6(7) 2_655 2_655 ?
F6 P2 F4B 100.4(9) 2_655 2_655 ?
F6 P2 F4B 92.1(9) . 2_655 ?
F4A P2 F4B 160.1(6) . 2_655 ?
F5 P2 F4B 66.1(8) . 2_655 ?
F5 P2 F4B 29.0(6) 2_655 2_655 ?
F6' P2 F4B 76.8(10) . 2_655 ?
F6' P2 F4B 94.1(11) 2_655 2_655 ?
F4 P2 F4B 154.1(8) . 2_655 ?
F4 P2 F4B 116.0(7) 2_655 2_655 ?
F10' P3 F11' 93.4(8) . . ?
F10' P3 F10 25.6(8) . . ?
F11' P3 F10 68.4(7) . . ?
F10' P3 F12 157.1(9) . . ?
F11' P3 F12 109.4(8) . . ?
F10 P3 F12 176.2(10) . . ?
F10' P3 F9 64.7(7) . . ?
F11' P3 F9 157.8(7) . . ?
F10 P3 F9 90.1(7) . . ?
F12 P3 F9 92.4(8) . . ?
F10' P3 F7 89.6(7) . . ?
F11' P3 F7 87.7(6) . . ?
F10 P3 F7 94.0(8) . . ?
F12 P3 F7 89.0(8) . . ?
F9 P3 F7 88.5(5) . . ?
F10' P3 F8 91.7(7) . . ?
F11' P3 F8 92.9(6) . . ?
F10 P3 F8 87.5(8) . . ?
F12 P3 F8 89.5(8) . . ?
F9 P3 F8 91.5(5) . . ?
F7 P3 F8 178.6(2) . . ?
F10' P3 F11 114.3(8) . . ?
F11' P3 F11 21.7(8) . . ?
F10 P3 F11 88.7(7) . . ?
F12 P3 F11 88.7(8) . . ?
F9 P3 F11 177.7(8) . . ?
F7 P3 F11 93.6(6) . . ?
F8 P3 F11 86.5(6) . . ?
F10' P3 F9' 91.9(7) . . ?
F11' P3 F9' 174.6(7) . . ?
F10 P3 F9' 117.0(7) . . ?
F12 P3 F9' 65.2(7) . . ?
F9 P3 F9' 27.4(6) . . ?
F7 P3 F9' 91.6(5) . . ?
F8 P3 F9' 87.8(5) . . ?
F11 P3 F9' 153.3(7) . . ?
F10' P3 F12' 175.9(9) . . ?
F11' P3 F12' 89.8(8) . . ?
F10 P3 F12' 158.0(8) . . ?
F12 P3 F12' 19.6(10) . . ?
F9 P3 F12' 111.9(7) . . ?
F7 P3 F12' 88.0(7) . . ?
F8 P3 F12' 90.7(7) . . ?
F11 P3 F12' 69.2(7) . . ?
F9' P3 F12' 84.8(7) . . ?
F4B F4B P2 70.1(5) 2_655 . ?

loop_
_geom_bond_atom_site_label_1
_geom_bond_atom_site_label_2
_geom_bond_distance
_geom_bond_site_symmetry_2
_geom_bond_publ_flag
Fe1 C8 2.028(5) . ?
Fe1 C5 2.033(5) . ?
Fe1 C4 2.036(6) . ?
Fe1 C7 2.037(5) . ?
Fe1 C2 2.038(5) . ?
Fe1 C9 2.042(5) . ?
Fe1 C1 2.043(5) . ?
Fe1 C3 2.044(6) . ?
Fe1 C10 2.045(5) . ?
Fe1 C6 2.055(5) . ?
N1 C12 1.320(6) . ?
N1 C14 1.364(7) . ?
N1 C11 1.475(7) . ?
N2 C12 1.315(6) . ?
N2 C13 1.363(6) . ?
N2 C15 1.467(7) . ?
N3 C27 1.320(6) . ?
N3 C28 1.363(6) . ?
N3 C30 1.478(6) . ?
N4 C27 1.331(6) . ?
N4 C29 1.366(6) . ?
N4 C26 1.488(6) . ?
C1 C2 1.417(7) . ?
C1 C5 1.418(7) . ?
C1 C11 1.498(7) . ?
C2 C3 1.409(8) . ?
C2 H2 0.9300 . ?
C3 C4 1.404(8) . ?
C3 H3 0.9300 . ?
C4 C5 1.393(7) . ?
C4 H4 0.9300 . ?
C5 H5 0.9300 . ?
C6 C7 1.405(7) . ?
C6 C10 1.412(7) . ?
C6 C30 1.495(7) . ?
C7 C8 1.407(7) . ?
C7 H7 0.9300 . ?
C8 C9 1.393(7) . ?
C8 H8 0.9300 . ?
C9 C10 1.414(7) . ?
C9 H9 0.9300 . ?
C10 H10 0.9300 . ?
C11 H11A 0.9700 . ?
C11 H11B 0.9700 . ?
C12 H12 0.9300 . ?
C13 C14 1.349(7) . ?
C13 H13 0.9300 . ?
C14 H14 0.9300 . ?
C15 C16 1.539(8) . ?
C15 H15A 0.9700 . ?
C15 H15B 0.9700 . ?
C16 C17 1.359(8) . ?
C16 C25 1.427(8) . ?
C17 C18 1.379(8) . ?
C17 H17 0.9300 . ?
C18 C19 1.351(8) . ?
C18 H18 0.9300 . ?
C19 C20 1.421(9) . ?
C19 H19 0.9300 . ?
C20 C21 1.400(8) . ?
C20 C25 1.427(7) . ?
C21 C22 1.334(9) . ?
C21 H21 0.9300 . ?
C22 C23 1.400(9) . ?
C22 H22 0.9300 . ?
C23 C24 1.377(7) . ?
C23 H23 0.9300 . ?
C24 C25 1.442(8) . ?
C24 C26 1.513(7) . ?
C26 H26A 0.9700 . ?
C26 H26B 0.9700 . ?
C27 H27 0.9300 . ?
C28 C29 1.339(7) . ?
C28 H28 0.9300 . ?
C29 H29 0.9300 . ?
C30 H30A 0.9700 . ?
C30 H30B 0.9700 . ?
P1 F2' 1.529(9) 2_755 ?
P1 F2' 1.529(9) . ?
P1 F3A 1.541(10) . ?
P1 F3B 1.551(10) . ?
P1 F1 1.564(4) 2_755 ?
P1 F1 1.564(4) . ?
P1 F2 1.567(5) . ?
P1 F2 1.567(5) 2_755 ?
P1 F3 1.571(6) 2_755 ?
P1 F3 1.571(6) . ?
P2 F5' 1.550(8) . ?
P2 F5' 1.550(8) 2_655 ?
P2 F6 1.564(9) 2_655 ?
P2 F6 1.564(9) . ?
P2 F4A 1.564(9) . ?
P2 F5 1.567(7) . ?
P2 F5 1.567(7) 2_655 ?
P2 F6' 1.577(15) . ?
P2 F6' 1.577(15) 2_655 ?
P2 F4 1.586(7) . ?
P2 F4 1.586(7) 2_655 ?
P2 F4B 1.587(9) 2_655 ?
P3 F10' 1.543(9) . ?
P3 F11' 1.561(8) . ?
P3 F10 1.568(8) . ?
P3 F12 1.572(9) . ?
P3 F9 1.573(8) . ?
P3 F7 1.580(4) . ?
P3 F8 1.580(3) . ?
P3 F11 1.584(8) . ?
P3 F9' 1.589(8) . ?
P3 F12' 1.596(8) . ?
F4B F4B 1.08(3) 2_655 ?

loop_
_geom_torsion_atom_site_label_1
_geom_torsion_atom_site_label_2
_geom_torsion_atom_site_label_3
_geom_torsion_atom_site_label_4
_geom_torsion
_geom_torsion_site_symmetry_1
_geom_torsion_site_symmetry_2
_geom_torsion_site_symmetry_3
_geom_torsion_site_symmetry_4
_geom_torsion_publ_flag
C8 Fe1 C1 C2 -150.3(4) . . . . ?
C5 Fe1 C1 C2 117.9(5) . . . . ?
C4 Fe1 C1 C2 80.8(4) . . . . ?
C7 Fe1 C1 C2 -105.8(4) . . . . ?
C9 Fe1 C1 C2 171.1(4) . . . . ?
C3 Fe1 C1 C2 37.3(3) . . . . ?
C10 Fe1 C1 C2 58(10) . . . . ?
C6 Fe1 C1 C2 -66.7(5) . . . . ?
C8 Fe1 C1 C5 91.9(4) . . . . ?
C4 Fe1 C1 C5 -37.1(3) . . . . ?
C7 Fe1 C1 C5 136.3(3) . . . . ?
C2 Fe1 C1 C5 -117.9(5) . . . . ?
C9 Fe1 C1 C5 53.2(5) . . . . ?
C3 Fe1 C1 C5 -80.6(4) . . . . ?
C10 Fe1 C1 C5 -60(10) . . . . ?
C6 Fe1 C1 C5 175.4(3) . . . . ?
C8 Fe1 C1 C11 -26.2(6) . . . . ?
C5 Fe1 C1 C11 -118.1(7) . . . . ?
C4 Fe1 C1 C11 -155.2(7) . . . . ?
C7 Fe1 C1 C11 18.2(6) . . . . ?
C2 Fe1 C1 C11 124.0(7) . . . . ?
C9 Fe1 C1 C11 -64.8(7) . . . . ?
C3 Fe1 C1 C11 161.3(7) . . . . ?
C10 Fe1 C1 C11 -178(100) . . . . ?
C6 Fe1 C1 C11 57.3(7) . . . . ?
C5 C1 C2 C3 0.1(6) . . . . ?
C11 C1 C2 C3 172.2(5) . . . . ?
Fe1 C1 C2 C3 -59.5(4) . . . . ?
C5 C1 C2 Fe1 59.6(3) . . . . ?
C11 C1 C2 Fe1 -128.3(6) . . . . ?
C8 Fe1 C2 C3 172.5(4) . . . . ?
C5 Fe1 C2 C3 81.2(4) . . . . ?
C4 Fe1 C2 C3 37.8(3) . . . . ?
C7 Fe1 C2 C3 -145.5(4) . . . . ?
C9 Fe1 C2 C3 20(3) . . . . ?
C1 Fe1 C2 C3 119.7(5) . . . . ?
C10 Fe1 C2 C3 -58.6(5) . . . . ?
C6 Fe1 C2 C3 -100.5(4) . . . . ?
C8 Fe1 C2 C1 52.8(5) . . . . ?
C5 Fe1 C2 C1 -38.5(3) . . . . ?
C4 Fe1 C2 C1 -81.9(4) . . . . ?
C7 Fe1 C2 C1 94.9(4) . . . . ?
C9 Fe1 C2 C1 -100(3) . . . . ?
C3 Fe1 C2 C1 -119.7(5) . . . . ?
C10 Fe1 C2 C1 -178.3(3) . . . . ?
C6 Fe1 C2 C1 139.8(3) . . . . ?
C1 C2 C3 C4 0.0(6) . . . . ?
Fe1 C2 C3 C4 -59.5(4) . . . . ?
C1 C2 C3 Fe1 59.4(4) . . . . ?
C8 Fe1 C3 C4 -25(2) . . . . ?
C5 Fe1 C3 C4 37.2(3) . . . . ?
C7 Fe1 C3 C4 -177.7(4) . . . . ?
C2 Fe1 C3 C4 118.8(5) . . . . ?
C9 Fe1 C3 C4 -58.5(5) . . . . ?
C1 Fe1 C3 C4 81.3(4) . . . . ?
C10 Fe1 C3 C4 -98.2(4) . . . . ?
C6 Fe1 C3 C4 -141.8(4) . . . . ?
C8 Fe1 C3 C2 -143.6(18) . . . . ?
C5 Fe1 C3 C2 -81.6(4) . . . . ?
C4 Fe1 C3 C2 -118.8(5) . . . . ?
C7 Fe1 C3 C2 63.5(5) . . . . ?
C9 Fe1 C3 C2 -177.3(4) . . . . ?
C1 Fe1 C3 C2 -37.5(3) . . . . ?
C10 Fe1 C3 C2 143.0(3) . . . . ?
C6 Fe1 C3 C2 99.4(4) . . . . ?
C2 C3 C4 C5 0.0(6) . . . . ?
Fe1 C3 C4 C5 -59.5(4) . . . . ?
C2 C3 C4 Fe1 59.5(4) . . . . ?
C8 Fe1 C4 C5 -64.6(5) . . . . ?
C7 Fe1 C4 C5 -72(2) . . . . ?
C2 Fe1 C4 C5 81.7(4) . . . . ?
C9 Fe1 C4 C5 -100.2(4) . . . . ?
C1 Fe1 C4 C5 37.7(3) . . . . ?
C3 Fe1 C4 C5 119.5(5) . . . . ?
C10 Fe1 C4 C5 -142.9(3) . . . . ?
C6 Fe1 C4 C5 -175.9(3) . . . . ?
C8 Fe1 C4 C3 175.9(4) . . . . ?
C5 Fe1 C4 C3 -119.5(5) . . . . ?
C7 Fe1 C4 C3 168(2) . . . . ?
C2 Fe1 C4 C3 -37.8(3) . . . . ?
C9 Fe1 C4 C3 140.3(4) . . . . ?
C1 Fe1 C4 C3 -81.8(4) . . . . ?
C10 Fe1 C4 C3 97.6(4) . . . . ?
C6 Fe1 C4 C3 64.6(5) . . . . ?
C3 C4 C5 C1 0.1(6) . . . . ?
Fe1 C4 C5 C1 -59.6(4) . . . . ?
C3 C4 C5 Fe1 59.7(4) . . . . ?
C2 C1 C5 C4 -0.1(6) . . . . ?
C11 C1 C5 C4 -172.7(5) . . . . ?
Fe1 C1 C5 C4 59.7(4) . . . . ?
C2 C1 C5 Fe1 -59.8(4) . . . . ?
C11 C1 C5 Fe1 127.7(5) . . . . ?
C8 Fe1 C5 C4 135.9(4) . . . . ?
C7 Fe1 C5 C4 170.9(4) . . . . ?
C2 Fe1 C5 C4 -81.2(4) . . . . ?
C9 Fe1 C5 C4 93.4(4) . . . . ?
C1 Fe1 C5 C4 -119.6(5) . . . . ?
C3 Fe1 C5 C4 -37.4(4) . . . . ?
C10 Fe1 C5 C4 58.7(5) . . . . ?
C6 Fe1 C5 C4 127(4) . . . . ?
C8 Fe1 C5 C1 -104.5(3) . . . . ?
C4 Fe1 C5 C1 119.6(5) . . . . ?
C7 Fe1 C5 C1 -69.5(4) . . . . ?
C2 Fe1 C5 C1 38.4(3) . . . . ?
C9 Fe1 C5 C1 -147.0(3) . . . . ?
C3 Fe1 C5 C1 82.2(4) . . . . ?
C10 Fe1 C5 C1 178.3(4) . . . . ?
C6 Fe1 C5 C1 -114(4) . . . . ?
C8 Fe1 C6 C7 37.5(3) . . . . ?
C5 Fe1 C6 C7 47(4) . . . . ?
C4 Fe1 C6 C7 170.3(4) . . . . ?
C2 Fe1 C6 C7 -104.6(4) . . . . ?
C9 Fe1 C6 C7 80.8(3) . . . . ?
C1 Fe1 C6 C7 -63.4(4) . . . . ?
C3 Fe1 C6 C7 -149.4(3) . . . . ?
C10 Fe1 C6 C7 118.3(4) . . . . ?
C8 Fe1 C6 C10 -80.8(3) . . . . ?
C5 Fe1 C6 C10 -72(4) . . . . ?
C4 Fe1 C6 C10 52.0(5) . . . . ?
C7 Fe1 C6 C10 -118.3(4) . . . . ?
C2 Fe1 C6 C10 137.1(4) . . . . ?
C9 Fe1 C6 C10 -37.5(3) . . . . ?
C1 Fe1 C6 C10 178.3(4) . . . . ?
C3 Fe1 C6 C10 92.3(4) . . . . ?
C8 Fe1 C6 C30 162.2(6) . . . . ?
C5 Fe1 C6 C30 171(4) . . . . ?
C4 Fe1 C6 C30 -65.0(6) . . . . ?
C7 Fe1 C6 C30 124.7(6) . . . . ?
C2 Fe1 C6 C30 20.1(6) . . . . ?
C9 Fe1 C6 C30 -154.5(6) . . . . ?
C1 Fe1 C6 C30 61.4(6) . . . . ?
C3 Fe1 C6 C30 -24.7(6) . . . . ?
C10 Fe1 C6 C30 -117.0(6) . . . . ?
C10 C6 C7 C8 0.4(6) . . . . ?
C30 C6 C7 C8 172.5(5) . . . . ?
Fe1 C6 C7 C8 -59.1(4) . . . . ?
C10 C6 C7 Fe1 59.5(4) . . . . ?
C30 C6 C7 Fe1 -128.3(6) . . . . ?
C8 Fe1 C7 C6 -119.7(5) . . . . ?
C5 Fe1 C7 C6 -176.6(3) . . . . ?
C4 Fe1 C7 C6 -111(2) . . . . ?
C2 Fe1 C7 C6 96.3(4) . . . . ?
C9 Fe1 C7 C6 -82.1(3) . . . . ?
C1 Fe1 C7 C6 141.5(3) . . . . ?
C3 Fe1 C7 C6 55.3(5) . . . . ?
C10 Fe1 C7 C6 -38.1(3) . . . . ?
C5 Fe1 C7 C8 -56.9(5) . . . . ?
C4 Fe1 C7 C8 8(2) . . . . ?
C2 Fe1 C7 C8 -144.0(4) . . . . ?
C9 Fe1 C7 C8 37.6(3) . . . . ?
C1 Fe1 C7 C8 -98.8(4) . . . . ?
C3 Fe1 C7 C8 175.0(4) . . . . ?
C10 Fe1 C7 C8 81.6(4) . . . . ?
C6 Fe1 C7 C8 119.7(5) . . . . ?
C6 C7 C8 C9 -0.7(6) . . . . ?
Fe1 C7 C8 C9 -60.5(4) . . . . ?
C6 C7 C8 Fe1 59.9(4) . . . . ?
C5 Fe1 C8 C9 -97.9(4) . . . . ?
C4 Fe1 C8 C9 -60.1(5) . . . . ?
C7 Fe1 C8 C9 118.7(5) . . . . ?
C2 Fe1 C8 C9 -175.9(4) . . . . ?
C1 Fe1 C8 C9 -141.5(4) . . . . ?
C3 Fe1 C8 C9 -38(2) . . . . ?
C10 Fe1 C8 C9 37.9(3) . . . . ?
C6 Fe1 C8 C9 81.5(4) . . . . ?
C5 Fe1 C8 C7 143.4(3) . . . . ?
C4 Fe1 C8 C7 -178.7(3) . . . . ?
C2 Fe1 C8 C7 65.4(5) . . . . ?
C9 Fe1 C8 C7 -118.7(5) . . . . ?
C1 Fe1 C8 C7 99.9(4) . . . . ?
C3 Fe1 C8 C7 -157.0(18) . . . . ?
C10 Fe1 C8 C7 -80.8(3) . . . . ?
C6 Fe1 C8 C7 -37.1(3) . . . . ?
C7 C8 C9 C10 0.6(6) . . . . ?
Fe1 C8 C9 C10 -59.6(4) . . . . ?
C7 C8 C9 Fe1 60.3(4) . . . . ?
C5 Fe1 C9 C8 96.5(4) . . . . ?
C4 Fe1 C9 C8 138.6(4) . . . . ?
C7 Fe1 C9 C8 -38.1(3) . . . . ?
C2 Fe1 C9 C8 156(2) . . . . ?
C1 Fe1 C9 C8 62.9(5) . . . . ?
C3 Fe1 C9 C8 173.8(4) . . . . ?
C10 Fe1 C9 C8 -119.0(5) . . . . ?
C6 Fe1 C9 C8 -81.6(4) . . . . ?
C8 Fe1 C9 C10 119.0(5) . . . . ?
C5 Fe1 C9 C10 -144.5(3) . . . . ?
C4 Fe1 C9 C10 -102.4(4) . . . . ?
C7 Fe1 C9 C10 80.9(3) . . . . ?
C2 Fe1 C9 C10 -85(3) . . . . ?
C1 Fe1 C9 C10 -178.1(3) . . . . ?
C3 Fe1 C9 C10 -67.2(5) . . . . ?
C6 Fe1 C9 C10 37.4(3) . . . . ?
C7 C6 C10 C9 0.0(6) . . . . ?
C30 C6 C10 C9 -172.7(5) . . . . ?
Fe1 C6 C10 C9 59.4(4) . . . . ?
C7 C6 C10 Fe1 -59.4(4) . . . . ?
C30 C6 C10 Fe1 127.9(5) . . . . ?
C8 C9 C10 C6 -0.4(6) . . . . ?
Fe1 C9 C10 C6 -59.7(4) . . . . ?
C8 C9 C10 Fe1 59.3(4) . . . . ?
C8 Fe1 C10 C6 82.0(3) . . . . ?
C5 Fe1 C10 C6 175.4(3) . . . . ?
C4 Fe1 C10 C6 -148.6(3) . . . . ?
C7 Fe1 C10 C6 38.0(3) . . . . ?
C2 Fe1 C10 C6 -69.3(5) . . . . ?
C9 Fe1 C10 C6 119.4(5) . . . . ?
C1 Fe1 C10 C6 -126(10) . . . . ?
C3 Fe1 C10 C6 -105.5(4) . . . . ?
C8 Fe1 C10 C9 -37.5(3) . . . . ?
C5 Fe1 C10 C9 56.0(5) . . . . ?
C4 Fe1 C10 C9 92.0(4) . . . . ?
C7 Fe1 C10 C9 -81.5(4) . . . . ?
C2 Fe1 C10 C9 171.3(4) . . . . ?
C1 Fe1 C10 C9 115(10) . . . . ?
C3 Fe1 C10 C9 135.1(4) . . . . ?
C6 Fe1 C10 C9 -119.4(5) . . . . ?
C12 N1 C11 C1 -80.7(7) . . . . ?
C14 N1 C11 C1 99.8(7) . . . . ?
C2 C1 C11 N1 71.8(8) . . . . ?
C5 C1 C11 N1 -117.3(6) . . . . ?
Fe1 C1 C11 N1 -25.0(9) . . . . ?
C13 N2 C12 N1 -0.9(7) . . . . ?
C15 N2 C12 N1 -175.0(5) . . . . ?
C14 N1 C12 N2 0.3(7) . . . . ?
C11 N1 C12 N2 -179.3(5) . . . . ?
C12 N2 C13 C14 1.1(7) . . . . ?
C15 N2 C13 C14 175.6(5) . . . . ?
N2 C13 C14 N1 -0.9(7) . . . . ?
C12 N1 C14 C13 0.4(7) . . . . ?
C11 N1 C14 C13 180.0(5) . . . . ?
C12 N2 C15 C16 -40.4(8) . . . . ?
C13 N2 C15 C16 146.3(5) . . . . ?
N2 C15 C16 C17 -44.7(8) . . . . ?
N2 C15 C16 C25 140.5(5) . . . . ?
C25 C16 C17 C18 -0.3(10) . . . . ?
C15 C16 C17 C18 -175.3(6) . . . . ?
C16 C17 C18 C19 0.8(11) . . . . ?
C17 C18 C19 C20 0.1(10) . . . . ?
C18 C19 C20 C21 176.7(6) . . . . ?
C18 C19 C20 C25 -1.4(9) . . . . ?
C19 C20 C21 C22 -178.0(7) . . . . ?
C25 C20 C21 C22 0.1(10) . . . . ?
C20 C21 C22 C23 -3.1(11) . . . . ?
C21 C22 C23 C24 1.2(11) . . . . ?
C22 C23 C24 C25 3.6(9) . . . . ?
C22 C23 C24 C26 -173.4(6) . . . . ?
C17 C16 C25 C20 -0.9(8) . . . . ?
C15 C16 C25 C20 173.6(5) . . . . ?
C17 C16 C25 C24 178.2(6) . . . . ?
C15 C16 C25 C24 -7.2(9) . . . . ?
C21 C20 C25 C16 -176.3(5) . . . . ?
C19 C20 C25 C16 1.8(8) . . . . ?
C21 C20 C25 C24 4.5(8) . . . . ?
C19 C20 C25 C24 -177.5(5) . . . . ?
C23 C24 C25 C16 174.7(5) . . . . ?
C26 C24 C25 C16 -8.8(9) . . . . ?
C23 C24 C25 C20 -6.2(8) . . . . ?
C26 C24 C25 C20 170.3(5) . . . . ?
C27 N4 C26 C24 171.7(5) . . . . ?
C29 N4 C26 C24 -14.7(8) . . . . ?
C23 C24 C26 N4 109.5(6) . . . . ?
C25 C24 C26 N4 -67.2(7) . . . . ?
C28 N3 C27 N4 -0.1(6) . . . . ?
C30 N3 C27 N4 177.3(4) . . . . ?
C29 N4 C27 N3 0.6(6) . . . . ?
C26 N4 C27 N3 175.4(5) . . . . ?
C27 N3 C28 C29 -0.5(6) . . . . ?
C30 N3 C28 C29 -177.8(5) . . . . ?
N3 C28 C29 N4 0.9(6) . . . . ?
C27 N4 C29 C28 -0.9(6) . . . . ?
C26 N4 C29 C28 -175.4(5) . . . . ?
C27 N3 C30 C6 -83.7(6) . . . . ?
C28 N3 C30 C6 93.2(6) . . . . ?
C7 C6 C30 N3 23.4(8) . . . . ?
C10 C6 C30 N3 -165.6(5) . . . . ?
Fe1 C6 C30 N3 -73.8(6) . . . . ?
F5' P2 F4B F4B -161(2) . . . 2_655 ?
F5' P2 F4B F4B 20(2) 2_655 . . 2_655 ?
F6 P2 F4B F4B 104(2) 2_655 . . 2_655 ?
F6 P2 F4B F4B -81(2) . . . 2_655 ?
F4A P2 F4B F4B 180.002(7) . . . 2_655 ?
F5 P2 F4B F4B -150(4) . . . 2_655 ?
F5 P2 F4B F4B 15.6(18) 2_655 . . 2_655 ?
F6' P2 F4B F4B -64(2) . . . 2_655 ?
F6' P2 F4B F4B 113(2) 2_655 . . 2_655 ?
F4 P2 F4B F4B -167.9(16) . . . 2_655 ?
F4 P2 F4B F4B 26(3) 2_655 . . 2_655 ?
